data_7036924
loop_
_publ_author_name
'Chadwick, F. Mark'
'Ashley, Andrew E.'
'Cooper, Robert T.'
'Bennett, Luke A.'
'Green, Jennifer C.'
'O'Hare, Dermot M'

_publ_section_title
;
 Group 9 bimetallic carbonyl permethylpentalene complexes.
;
_journal_issue 46
_journal_name_full 'Dalton transactions (Cambridge, England : 2003)'
_journal_page_first 20147
_journal_page_last 20153
_journal_paper_doi 10.1039/c5dt03747f
_journal_volume 44
_journal_year 2015
_chemical_compound_source SYN
_chemical_formula_moiety 'C18 H18 O4 Rh2'
_chemical_formula_sum 'C18 H18 O4 Rh2'
_chemical_formula_weight 504.15
_chemical_melting_point ?
_chemical_properties_physical 'Air-sensitive, Moisture-sensitive, Oxygen-sensitive'
_space_group_IT_number 14
_symmetry_cell_setting monoclinic
_symmetry_space_group_name_Hall '-P 2yn'
_symmetry_space_group_name_H-M 'P 1 21/n 1'
_atom_sites_solution_hydrogens geom
_atom_sites_solution_primary direct
_audit_creation_date 08-01-08
_audit_creation_method CRYSTALS_ver_12.85
_audit_update_record
;
2015-08-10 deposited with the CCDC.
2015-10-22 downloaded from the CCDC.
;
_cell_angle_alpha 90
_cell_angle_beta 107.6252(12)
_cell_angle_gamma 90
_cell_formula_units_Z 4
_cell_length_a 12.3626(3)
_cell_length_b 10.7476(3)
_cell_length_c 14.5062(5)
_cell_measurement_reflns_used 4319
_cell_measurement_temperature 150
_cell_measurement_theta_max 27
_cell_measurement_theta_min 5
_cell_volume 1836.94(9)
_computing_cell_refinement 'DENZO/SCALEPACK (Otwinowski & Minor, 1997)'
_computing_data_collection 'COLLECT (Nonius, 1997-2001).'
_computing_data_reduction 'DENZO/SCALEPACK (Otwinowski & Minor, 1997)'
_computing_molecular_graphics 'CAMERON (Watkin et al., 1996)'
_computing_publication_material 'CRYSTALS (Betteridge et al., 2003)'
_computing_structure_refinement 'CRYSTALS (Betteridge et al., 2003)'
_computing_structure_solution 'SIR92 (Altomare et al., 1994)'
_diffrn_ambient_temperature 150
_diffrn_measured_fraction_theta_full 0.993
_diffrn_measured_fraction_theta_max 0.990
_diffrn_measurement_device 'Nonius KappaCCD'
_diffrn_measurement_device_type Area
_diffrn_measurement_method \w
_diffrn_radiation_monochromator graphite
_diffrn_radiation_type 'Mo K\a'
_diffrn_radiation_wavelength 0.71073
_diffrn_reflns_av_R_equivalents 0.028
_diffrn_reflns_limit_h_max 16
_diffrn_reflns_limit_h_min -15
_diffrn_reflns_limit_k_max 12
_diffrn_reflns_limit_k_min -13
_diffrn_reflns_limit_l_max 18
_diffrn_reflns_limit_l_min -18
_diffrn_reflns_number 28297
_diffrn_reflns_theta_full 26.849
_diffrn_reflns_theta_max 27.397
_diffrn_reflns_theta_min 5.087
_diffrn_standards_number 0
_exptl_absorpt_coefficient_mu 1.814
_exptl_absorpt_correction_T_max 0.93
_exptl_absorpt_correction_T_min 0.83
_exptl_absorpt_correction_type multi-scan
_exptl_absorpt_process_details 'DENZO/SCALEPACK (Otwinowski & Minor, 1997)'
_exptl_crystal_colour 'dark orange'
_exptl_crystal_density_diffrn 1.823
_exptl_crystal_density_meas ?
_exptl_crystal_density_method 'not measured'
_exptl_crystal_description plate
_exptl_crystal_F_000 992
_exptl_crystal_recrystallization_method 'Re-crystallisation from solvent: '
_exptl_crystal_size_max 0.14
_exptl_crystal_size_mid 0.14
_exptl_crystal_size_min 0.04
_refine_diff_density_max 0.96
_refine_diff_density_min -1.03
_refine_ls_extinction_method None
_refine_ls_goodness_of_fit_ref 1.0293
_refine_ls_hydrogen_treatment constr
_refine_ls_matrix_type full
_refine_ls_number_parameters 217
_refine_ls_number_reflns 3175
_refine_ls_number_restraints 0
_refine_ls_R_factor_all 0.0568
_refine_ls_R_factor_gt 0.0412
_refine_ls_shift/su_max 0.000804
_refine_ls_structure_factor_coef Fsqd
_refine_ls_weighting_details
;
 Method= Modified Sheldrick 
 w=1/[\s^2^(F^2^) + ( 0.06P)^2^ + 6.86P] 
 ,where P=(max(Fo^2^,0) + 2Fc^2^)/3 
;
_refine_ls_weighting_scheme calc
_refine_ls_wR_factor_all 0.1140
_refine_ls_wR_factor_gt 0.1038
_refine_ls_wR_factor_ref 0.1005
_reflns_limit_h_max 15
_reflns_limit_h_min -16
_reflns_limit_k_max 13
_reflns_limit_k_min 0
_reflns_limit_l_max 18
_reflns_limit_l_min 0
_reflns_number_gt 3346
_reflns_number_total 8089
_reflns_threshold_expression I>2.0\s(I)
_oxford_diffrn_Wilson_B_factor 2.18
_oxford_diffrn_Wilson_scale 19.74
_oxford_refine_ls_r_factor_ref 0.0386
_oxford_refine_ls_scale 0.2307(2)
_oxford_reflns_number_all 4132
_oxford_reflns_threshold_expression_ref I>3.0\s(I)
_oxford_structure_analysis_title '1081416 Pn*Rh2(CO)4'
_cod_data_source_file c5dt03747f2.cif
_cod_data_source_block 1
_cod_depositor_comments
;
The following automatic conversions were performed:

'_chemical_melting_point' value 'not measured' was changed to '?' -
the value is undefined or not given.

'_symmetry_cell_setting' value 'Monoclinic' changed to 'monoclinic'
according to
/usr/data/users/saulius/crontab/automatic-downloads/rss-feeds/RSC/lib/dictionaries/cif_core.dic
dictionary named 'cif_core.dic' version 2.4.2 from 2011-04-26.

'_exptl_crystal_density_meas' value 'not measured' was changed to '?'
- the value is perceived as not measured.

Automatic conversion script
Id: cif_fix_values 3271 2015-04-21 07:52:19Z andrius 

 Adding full bibliography for 7036924--7036926.cif.
;
_cod_original_sg_symbol_H-M 'P 1 21/n 1 '
_cod_database_code 7036924

loop_
_symmetry_equiv_pos_as_xyz
x,y,z
-x,-y,-z
-x+1/2,y+1/2,-z+1/2
x+1/2,-y+1/2,z+1/2

loop_
_atom_site_label
_atom_site_type_symbol
_atom_site_fract_x
_atom_site_fract_y
_atom_site_fract_z
_atom_site_U_iso_or_equiv
_atom_site_occupancy
_atom_site_adp_type
_atom_site_refinement_flags_posn
C1 C 0.8310(4) 0.6972(5) 0.8814(4) 0.0307 1.0000 Uani .
C2 C 0.8353(4) 0.5730(5) 0.9193(4) 0.0316 1.0000 Uani .
C3 C 0.7924(4) 0.5755(5) 1.0019(4) 0.0290 1.0000 Uani .
C4 C 0.7832(4) 0.7060(5) 1.0247(4) 0.0264 1.0000 Uani .
C5 C 0.7612(4) 0.7894(5) 1.0967(4) 0.0295 1.0000 Uani .
C6 C 0.7822(4) 0.9138(5) 1.0696(4) 0.0308 1.0000 Uani .
C7 C 0.7935(4) 0.9095(5) 0.9736(4) 0.0306 1.0000 Uani .
C8 C 0.8047(4) 0.7796(5) 0.9512(4) 0.0276 1.0000 Uani .
C9 C 0.8745(5) 0.7379(6) 0.7999(4) 0.0416 1.0000 Uani .
C10 C 0.8811(5) 0.4610(6) 0.8831(4) 0.0416 1.0000 Uani .
C11 C 0.7902(5) 0.4661(5) 1.0660(4) 0.0373 1.0000 Uani .
C12 C 0.7515(5) 0.7517(6) 1.1934(4) 0.0368 1.0000 Uani .
C13 C 0.7981(5) 1.0268(5) 1.1328(4) 0.0419 1.0000 Uani .
C14 C 0.8234(5) 1.0193(5) 0.9212(4) 0.0402 1.0000 Uani .
C15 C 0.5745(4) 0.6785(5) 0.7428(4) 0.0309 1.0000 Uani .
C16 C 0.5381(5) 0.5307(6) 0.8786(4) 0.0355 1.0000 Uani .
C17 C 0.4924(5) 0.8022(5) 1.0053(4) 0.0377 1.0000 Uani .
C18 C 0.5303(5) 0.9436(6) 0.8655(4) 0.0362 1.0000 Uani .
Rh19 Rh 0.65672(3) 0.62893(4) 0.86793(3) 0.0260 1.0000 Uani .
Rh20 Rh 0.61993(3) 0.85120(4) 0.96934(3) 0.0271 1.0000 Uani .
O21 O 0.5238(3) 0.7076(4) 0.6664(3) 0.0417 1.0000 Uani .
O22 O 0.4745(4) 1.0031(4) 0.8038(3) 0.0517 1.0000 Uani .
O23 O 0.4639(4) 0.4697(5) 0.8846(3) 0.0554 1.0000 Uani .
O24 O 0.4146(4) 0.7755(4) 1.0273(4) 0.0527 1.0000 Uani .
H91 H 0.8315 0.8080 0.7672 0.0629 1.0000 Uiso R
H92 H 0.9533 0.7613 0.8254 0.0629 1.0000 Uiso R
H93 H 0.8682 0.6709 0.7545 0.0631 1.0000 Uiso R
H101 H 0.8421 0.3883 0.8951 0.0599 1.0000 Uiso R
H102 H 0.9605 0.4535 0.9160 0.0599 1.0000 Uiso R
H103 H 0.8692 0.4694 0.8150 0.0600 1.0000 Uiso R
H111 H 0.7269 0.4753 1.0911 0.0539 1.0000 Uiso R
H112 H 0.8603 0.4632 1.1186 0.0541 1.0000 Uiso R
H113 H 0.7819 0.3905 1.0289 0.0541 1.0000 Uiso R
H121 H 0.7186 0.8192 1.2191 0.0561 1.0000 Uiso R
H122 H 0.8252 0.7326 1.2368 0.0560 1.0000 Uiso R
H123 H 0.7036 0.6797 1.1861 0.0559 1.0000 Uiso R
H131 H 0.7708 1.0993 1.0937 0.0609 1.0000 Uiso R
H132 H 0.8774 1.0365 1.1665 0.0610 1.0000 Uiso R
H133 H 0.7567 1.0168 1.1790 0.0610 1.0000 Uiso R
H141 H 0.7928 1.0071 0.8525 0.0571 1.0000 Uiso R
H142 H 0.9045 1.0271 0.9385 0.0570 1.0000 Uiso R
H143 H 0.7914 1.0938 0.9394 0.0571 1.0000 Uiso R

loop_
_atom_site_aniso_label
_atom_site_aniso_U_11
_atom_site_aniso_U_22
_atom_site_aniso_U_33
_atom_site_aniso_U_23
_atom_site_aniso_U_13
_atom_site_aniso_U_12
C1 0.019(2) 0.044(3) 0.028(3) -0.004(2) 0.0044(19) -0.002(2)
C2 0.018(2) 0.041(3) 0.032(3) -0.004(2) 0.0022(19) -0.001(2)
C3 0.023(2) 0.033(3) 0.028(3) -0.002(2) 0.0031(19) 0.002(2)
C4 0.016(2) 0.032(3) 0.029(3) 0.002(2) 0.0020(18) -0.0010(18)
C5 0.026(2) 0.034(3) 0.025(3) -0.002(2) 0.004(2) 0.000(2)
C6 0.023(2) 0.034(3) 0.030(3) -0.002(2) 0.000(2) 0.000(2)
C7 0.024(2) 0.036(3) 0.029(3) 0.002(2) 0.003(2) -0.001(2)
C8 0.018(2) 0.036(3) 0.024(2) 0.000(2) -0.0010(18) -0.0021(19)
C9 0.039(3) 0.054(4) 0.036(3) -0.005(3) 0.018(3) -0.005(3)
C10 0.033(3) 0.045(3) 0.043(3) -0.009(3) 0.005(2) 0.006(2)
C11 0.033(3) 0.035(3) 0.039(3) 0.003(2) 0.004(2) 0.002(2)
C12 0.038(3) 0.046(3) 0.025(3) 0.002(2) 0.009(2) 0.000(2)
C13 0.047(3) 0.038(3) 0.036(3) -0.007(2) 0.006(3) -0.003(3)
C14 0.039(3) 0.041(3) 0.036(3) 0.006(2) 0.005(2) -0.007(2)
C15 0.027(2) 0.032(3) 0.035(3) -0.007(2) 0.011(2) -0.002(2)
C16 0.027(3) 0.050(3) 0.025(3) 0.001(2) 0.001(2) -0.006(2)
C17 0.030(3) 0.033(3) 0.043(3) 0.000(2) 0.002(2) 0.004(2)
C18 0.032(3) 0.047(3) 0.033(3) -0.004(2) 0.014(2) 0.001(2)
Rh19 0.0212(2) 0.0312(2) 0.0241(2) -0.00272(15) 0.00456(15) -0.00019(14)
Rh20 0.0239(2) 0.0311(2) 0.0242(2) -0.00232(15) 0.00436(15) 0.00155(15)
O21 0.037(2) 0.052(3) 0.029(2) 0.0073(18) 0.0010(17) -0.0019(18)
O22 0.050(3) 0.065(3) 0.035(2) 0.015(2) 0.006(2) 0.016(2)
O23 0.041(2) 0.071(3) 0.050(3) 0.008(2) 0.007(2) -0.018(2)
O24 0.036(2) 0.048(3) 0.079(3) 0.007(2) 0.027(2) -0.0028(19)

loop_
_atom_type_symbol
_atom_type_scat_dispersion_real
_atom_type_scat_dispersion_imag
_atom_type_scat_Cromer_Mann_a1
_atom_type_scat_Cromer_Mann_b1
_atom_type_scat_Cromer_Mann_a2
_atom_type_scat_Cromer_Mann_b2
_atom_type_scat_Cromer_Mann_a3
_atom_type_scat_Cromer_Mann_b3
_atom_type_scat_Cromer_Mann_a4
_atom_type_scat_Cromer_Mann_b4
_atom_type_scat_Cromer_Mann_c
_atom_type_scat_source
C 0.0033 0.0016 2.3100 20.8439 1.0200 10.2075 1.5886 0.5687 0.8650 51.6512 0.2156 'International Tables Vol C 4.2.6.8 and 6.1.1.4'
H 0.0000 0.0000 0.4930 10.5109 0.3229 26.1257 0.1402 3.1424 0.0408 57.7998 0.0030 'International Tables Vol C 4.2.6.8 and 6.1.1.4'
O 0.0106 0.0060 3.0485 13.2771 2.2868 5.7011 1.5463 0.3239 0.8670 32.9089 0.2508 'International Tables Vol C 4.2.6.8 and 6.1.1.4'
Rh -1.1178 0.9187 19.2957 0.7515 14.3501 8.2176 4.7343 25.8749 1.2892 98.6062 5.3280 'International Tables Vol C 4.2.6.8 and 6.1.1.4'

loop_
_geom_angle_atom_site_label_1
_geom_angle_atom_site_label_2
_geom_angle_atom_site_label_3
_geom_angle
_geom_angle_publ_flag
C2 C1 C8 106.8(4) yes
C2 C1 C9 126.1(5) yes
C8 C1 C9 125.4(5) yes
C2 C1 Rh19 69.6(3) yes
C8 C1 Rh19 81.2(3) yes
C9 C1 Rh19 126.4(4) yes
C1 C2 C3 108.5(5) yes
C1 C2 C10 126.0(5) yes
C3 C2 C10 125.4(5) yes
C1 C2 Rh19 72.4(3) yes
C3 C2 Rh19 72.1(3) yes
C10 C2 Rh19 123.5(4) yes
C2 C3 C4 106.3(4) yes
C2 C3 C11 125.1(5) yes
C4 C3 C11 126.6(5) yes
C2 C3 Rh19 69.6(3) yes
C4 C3 Rh19 81.9(3) yes
C11 C3 Rh19 126.3(4) yes
C3 C4 C5 143.0(5) yes
C3 C4 C8 108.8(4) yes
C5 C4 C8 108.2(4) yes
C3 C4 Rh19 62.6(3) yes
C5 C4 Rh19 131.1(3) yes
C8 C4 Rh19 72.9(3) yes
C3 C4 Rh20 130.1(3) yes
C5 C4 Rh20 62.4(3) yes
C8 C4 Rh20 74.0(3) yes
Rh19 C4 Rh20 71.84(12) yes
C4 C5 C6 106.6(4) yes
C4 C5 C12 125.9(5) yes
C6 C5 C12 125.3(5) yes
C4 C5 Rh20 81.9(3) yes
C6 C5 Rh20 69.9(3) yes
C12 C5 Rh20 126.3(4) yes
C5 C6 C7 108.2(5) yes
C5 C6 C13 125.9(5) yes
C7 C6 C13 125.7(5) yes
C5 C6 Rh20 72.1(3) yes
C7 C6 Rh20 71.8(3) yes
C13 C6 Rh20 125.3(4) yes
C6 C7 C8 106.9(4) yes
C6 C7 C14 124.9(5) yes
C8 C7 C14 125.9(5) yes
C6 C7 Rh20 70.1(3) yes
C8 C7 Rh20 83.0(3) yes
C14 C7 Rh20 126.1(4) yes
C1 C8 C7 143.1(5) yes
C1 C8 C4 108.4(4) yes
C7 C8 C4 108.5(4) yes
C1 C8 Rh19 63.2(3) yes
C7 C8 Rh19 129.4(3) yes
C4 C8 Rh19 73.8(3) yes
C1 C8 Rh20 131.7(3) yes
C7 C8 Rh20 61.8(3) yes
C4 C8 Rh20 72.9(3) yes
Rh19 C8 Rh20 71.80(13) yes
C1 C9 H91 109.9 no
C1 C9 H92 109.5 no
H91 C9 H92 109.1 no
C1 C9 H93 110.3 no
H91 C9 H93 109.3 no
H92 C9 H93 108.7 no
C2 C10 H101 109.2 no
C2 C10 H102 109.5 no
H101 C10 H102 109.7 no
C2 C10 H103 109.4 no
H101 C10 H103 109.5 no
H102 C10 H103 109.6 no
C3 C11 H111 108.8 no
C3 C11 H112 109.5 no
H111 C11 H112 110.0 no
C3 C11 H113 109.5 no
H111 C11 H113 109.6 no
H112 C11 H113 109.5 no
C5 C12 H121 108.8 no
C5 C12 H122 110.0 no
H121 C12 H122 109.7 no
C5 C12 H123 109.6 no
H121 C12 H123 109.3 no
H122 C12 H123 109.4 no
C6 C13 H131 109.7 no
C6 C13 H132 108.9 no
H131 C13 H132 109.5 no
C6 C13 H133 109.6 no
H131 C13 H133 109.6 no
H132 C13 H133 109.5 no
C7 C14 H141 109.6 no
C7 C14 H142 109.4 no
H141 C14 H142 109.5 no
C7 C14 H143 109.1 no
H141 C14 H143 109.4 no
H142 C14 H143 109.8 no
Rh19 C15 O21 179.3(5) yes
Rh19 C16 O23 179.5(5) yes
Rh20 C17 O24 178.4(5) yes
Rh20 C18 O22 177.7(5) yes
C1 Rh19 C3 63.56(19) yes
C1 Rh19 C2 38.0(2) yes
C3 Rh19 C2 38.34(19) yes
C1 Rh19 C8 35.60(18) yes
C3 Rh19 C8 59.37(17) yes
C2 Rh19 C8 59.48(18) yes
C1 Rh19 C4 59.00(17) yes
C3 Rh19 C4 35.46(17) yes
C2 Rh19 C4 59.26(18) yes
C8 Rh19 C4 33.28(16) yes
C1 Rh19 C15 102.6(2) yes
C3 Rh19 C15 165.1(2) yes
C2 Rh19 C15 127.2(2) yes
C8 Rh19 C15 113.1(2) yes
C4 Rh19 C15 143.3(2) yes
C1 Rh19 C16 161.8(2) yes
C3 Rh19 C16 100.7(2) yes
C2 Rh19 C16 123.9(2) yes
C8 Rh19 C16 145.3(2) yes
C4 Rh19 C16 114.1(2) yes
C1 Rh19 Rh20 88.87(14) yes
C3 Rh19 Rh20 87.83(13) yes
C2 Rh19 Rh20 110.42(14) yes
C8 Rh19 Rh20 54.59(12) yes
C4 Rh19 Rh20 54.15(11) yes
C15 Rh19 C16 91.9(2) yes
C15 Rh19 Rh20 97.76(16) yes
C16 Rh19 Rh20 100.19(19) yes
C5 Rh20 C7 63.39(19) yes
C5 Rh20 C6 37.99(19) yes
C7 Rh20 C6 38.13(19) yes
C5 Rh20 Rh19 88.34(13) yes
C7 Rh20 Rh19 87.02(14) yes
C6 Rh20 Rh19 109.55(14) yes
C5 Rh20 C4 35.64(17) yes
C7 Rh20 C4 58.96(17) yes
C6 Rh20 C4 59.25(17) yes
Rh19 Rh20 C4 54.01(11) yes
C5 Rh20 C8 58.86(18) yes
C7 Rh20 C8 35.15(18) yes
C6 Rh20 C8 58.89(18) yes
Rh19 Rh20 C8 53.61(11) yes
C4 Rh20 C8 33.04(16) yes
C5 Rh20 C17 101.5(2) yes
C7 Rh20 C17 163.2(2) yes
C6 Rh20 C17 125.2(2) yes
Rh19 Rh20 C17 100.54(18) yes
C4 Rh20 C17 113.7(2) yes
C5 Rh20 C18 162.8(2) yes
C7 Rh20 C18 101.8(2) yes
C6 Rh20 C18 124.9(2) yes
Rh19 Rh20 C18 100.03(17) yes
C4 Rh20 C18 145.3(2) yes
C8 Rh20 C17 144.4(2) yes
C8 Rh20 C18 114.7(2) yes
C17 Rh20 C18 91.7(2) yes

loop_
_geom_bond_atom_site_label_1
_geom_bond_atom_site_label_2
_geom_bond_distance
_geom_bond_publ_flag
C1 C2 1.439(8) yes
C1 C8 1.454(7) yes
C1 C9 1.504(7) yes
C1 Rh19 2.228(5) yes
C2 C3 1.450(7) yes
C2 C10 1.491(8) yes
C2 Rh19 2.190(5) yes
C3 C4 1.453(7) yes
C3 C11 1.504(7) yes
C3 Rh19 2.224(5) yes
C4 C5 1.462(7) yes
C4 C8 1.417(7) yes
C4 Rh19 2.480(5) yes
C4 Rh20 2.484(5) yes
C5 C6 1.439(7) yes
C5 C12 1.500(7) yes
C5 Rh20 2.225(5) yes
C6 C7 1.442(7) yes
C6 C13 1.498(7) yes
C6 Rh20 2.196(5) yes
C7 C8 1.449(7) yes
C7 C14 1.508(7) yes
C7 Rh20 2.219(5) yes
C8 Rh19 2.468(5) yes
C8 Rh20 2.499(5) yes
C9 H91 0.961 no
C9 H92 0.965 no
C9 H93 0.963 no
C10 H101 0.961 no
C10 H102 0.957 no
C10 H103 0.958 no
C11 H111 0.963 no
C11 H112 0.966 no
C11 H113 0.962 no
C12 H121 0.960 no
C12 H122 0.960 no
C12 H123 0.961 no
C13 H131 0.963 no
C13 H132 0.959 no
C13 H133 0.965 no
C14 H141 0.961 no
C14 H142 0.961 no
C14 H143 0.965 no
C15 Rh19 1.870(6) yes
C15 O21 1.139(6) yes
C16 Rh19 1.851(5) yes
C16 O23 1.152(7) yes
C17 Rh20 1.880(6) yes
C17 O24 1.138(7) yes
C18 Rh20 1.863(6) yes
C18 O22 1.146(7) yes
Rh19 Rh20 2.9125(6) yes

loop_
_geom_hbond_atom_site_label_D
_geom_hbond_atom_site_label_H
_geom_hbond_atom_site_label_A
_geom_hbond_site_symmetry_A
_geom_hbond_angle_DHA
_geom_hbond_distance_DH
_geom_hbond_distance_HA
_geom_hbond_distance_DA
_geom_hbond_publ_flag
C11 H111 O23 2_667 165 0.96 2.56 3.496(8) yes
C12 H123 O23 2_667 160 0.96 2.57 3.494(8) yes
